data_7113380
loop_
_publ_author_name
'Pikies, Jerzy'
'Baum, Elke'
'Matern, Eberhard'
'Chojnacki, Jaroslaw'
'Grubba, Rafal'
'Robaszkiewicz, Andrzej'

_publ_section_title
;
 A new synthetic entry to phosphinophosphinidene complexes. Synthesis and
 structural characterisation of the first side-on bonded and the first
 terminally bonded phosphinophosphinidene zirconium complexes
 [mu-(1,2:2-eta-tBu2P=P)[Zr(Cl)Cp2]2] and
 [[Zr(PPhMe2)Cp2](eta1)-P-PtBu2)].
;
_journal_issue 21
_journal_name_full 'Chemical communications (Cambridge, England)'
_journal_page_first 2478
_journal_page_last 2479
_journal_paper_doi 10.1039/b409673h
_journal_year 2004
_chemical_formula_moiety 'C26 H39 P3 Zr'
_chemical_formula_sum 'C26 H39 P3 Zr'
_chemical_formula_weight 535.70
_chemical_name_common
;
Dicyclopentapdienylo(phenyldimethylphosphane)(eta$1!-di-tert-
butylphosphanylphosphinidene)zirconium
;
_chemical_name_systematic
;
Dicyclopentapdienylo(phenyldimethylphosphane)(\h^1^-
di-tert-butylphosphanylphosphinidene)zirconium
;
_space_group_IT_number 2
_symmetry_cell_setting triclinic
_symmetry_space_group_name_Hall '-P 1'
_symmetry_space_group_name_H-M 'P -1'
_atom_sites_solution_hydrogens geom
_atom_sites_solution_primary direct
_atom_sites_solution_secondary difmap
_audit_creation_method SHELXL-97
_cell_angle_alpha 78.91(3)
_cell_angle_beta 87.11(3)
_cell_angle_gamma 85.26(3)
_cell_formula_units_Z 4
_cell_length_a 9.312(2)
_cell_length_b 11.574(2)
_cell_length_c 25.220(5)
_cell_measurement_reflns_used 26
_cell_measurement_temperature 150(2)
_cell_measurement_theta_max 15
_cell_measurement_theta_min 3.5
_cell_volume 2656.6(9)
_computing_cell_refinement 'KM4 Oxford Diffraction'
_computing_data_collection 'KM4 Oxford Diffraction'
_computing_data_reduction 'DATAPROC Oxford Diffraction'
_computing_structure_refinement 'SHELXL-97 (Sheldrick, 1997)'
_computing_structure_solution 'SHELXS-97 (Sheldrick, 1997)'
_diffrn_ambient_temperature 150.0(2)
_diffrn_measured_fraction_theta_full 1.000
_diffrn_measured_fraction_theta_max 1.000
_diffrn_measurement_device_type 'KM4 - Oxford Diffraction'
_diffrn_measurement_method '\w - 2\q'
_diffrn_radiation_monochromator graphite
_diffrn_radiation_source 'fine-focus sealed tube'
_diffrn_radiation_type MoK\a
_diffrn_radiation_wavelength 0.71073
_diffrn_reflns_av_R_equivalents 0.0263
_diffrn_reflns_av_sigmaI/netI 0.0746
_diffrn_reflns_limit_h_max 11
_diffrn_reflns_limit_h_min -11
_diffrn_reflns_limit_k_max 14
_diffrn_reflns_limit_k_min -13
_diffrn_reflns_limit_l_max 30
_diffrn_reflns_limit_l_min 0
_diffrn_reflns_number 10154
_diffrn_reflns_theta_full 25.50
_diffrn_reflns_theta_max 25.50
_diffrn_reflns_theta_min 1.65
_diffrn_standards_decay_% 0.3
_diffrn_standards_interval_count 200
_diffrn_standards_number 3
_exptl_absorpt_coefficient_mu 0.606
_exptl_absorpt_correction_type none
_exptl_absorpt_process_details
;
An attempt to perform the psi-scan absorption
correction led to worse structure parameters so we decided
not to apply it.
;
_exptl_crystal_colour blue
_exptl_crystal_density_diffrn 1.339
_exptl_crystal_density_method 'not measured'
_exptl_crystal_description fragment
_exptl_crystal_F_000 1120
_exptl_crystal_size_max 0.5
_exptl_crystal_size_mid 0.4
_exptl_crystal_size_min 0.3
_refine_diff_density_max 2.032
_refine_diff_density_min -1.693
_refine_diff_density_rms 0.241
_refine_ls_extinction_method none
_refine_ls_goodness_of_fit_ref 1.141
_refine_ls_hydrogen_treatment mixed
_refine_ls_matrix_type full
_refine_ls_number_parameters 526
_refine_ls_number_reflns 9876
_refine_ls_number_restraints 0
_refine_ls_restrained_S_all 1.141
_refine_ls_R_factor_all 0.1659
_refine_ls_R_factor_gt 0.1011
_refine_ls_shift/su_max 0.007
_refine_ls_shift/su_mean 0.000
_refine_ls_structure_factor_coef Fsqd
_refine_ls_weighting_details 'calc w=1/[\s^2^(Fo^2^)+(0.0989P)^2^+66.4172P] where P=(Fo^2^+2Fc^2^)/3'
_refine_ls_weighting_scheme calc
_refine_ls_wR_factor_gt 0.2533
_refine_ls_wR_factor_ref 0.3115
_reflns_number_gt 6887
_reflns_number_total 9876
_reflns_threshold_expression >2sigma(I)
_cod_data_source_file b409673h.txt
_cod_data_source_block r1
_cod_depositor_comments
;
The following automatic conversions were performed:

'_diffrn_ambient_temperature' value '150(0.2)' was changed to
'150.0(2)' - precision was estimated.

Automatic conversion script
Id: cif_fix_values 2281 2013-09-26 08:29:07Z andrius 
;
_cod_original_cell_volume 2656.7(9)
_cod_database_code 7113380

loop_
_symmetry_equiv_pos_as_xyz
'x, y, z'
'-x, -y, -z'

loop_
_atom_site_label
_atom_site_type_symbol
_atom_site_fract_x
_atom_site_fract_y
_atom_site_fract_z
_atom_site_U_iso_or_equiv
_atom_site_adp_type
_atom_site_occupancy
_atom_site_symmetry_multiplicity
_atom_site_calc_flag
_atom_site_refinement_flags
Zr1 Zr 0.69404(11) 0.87668(9) 0.38379(5) 0.0206(3) Uani 1 1 d .
P1 P 0.6769(3) 1.0761(2) 0.40785(13) 0.0225(6) Uani 1 1 d .
P2 P 0.7245(3) 1.2223(3) 0.34124(13) 0.0247(7) Uani 1 1 d .
P3 P 0.3997(3) 0.8899(3) 0.38296(13) 0.0212(6) Uani 1 1 d .
C1 C 0.8748(13) 0.7588(10) 0.4481(5) 0.029(3) Uani 1 1 d .
H1 H 0.9742 0.7619 0.4378 0.035 Uiso 1 1 calc R
C2 C 0.7821(14) 0.6765(11) 0.4363(6) 0.035(3) Uani 1 1 d .
H2 H 0.8081 0.6152 0.4167 0.043 Uiso 1 1 calc R
C3 C 0.6448(14) 0.7018(12) 0.4590(6) 0.039(3) Uani 1 1 d .
H3 H 0.5615 0.6606 0.4574 0.047 Uiso 1 1 calc R
C4 C 0.6527(14) 0.7978(12) 0.4839(5) 0.036(3) Uani 1 1 d .
H4 H 0.5752 0.8335 0.5025 0.044 Uiso 1 1 calc R
C5 C 0.7954(13) 0.8338(11) 0.4771(5) 0.032(3) Uani 1 1 d .
H5 H 0.8302 0.8977 0.4900 0.039 Uiso 1 1 calc R
C6 C 0.8839(15) 0.8434(13) 0.3134(6) 0.041(3) Uani 1 1 d .
H6 H 0.9788 0.8162 0.3243 0.049 Uiso 1 1 calc R
C7 C 0.8299(14) 0.9626(12) 0.2992(5) 0.034(3) Uani 1 1 d .
H7 H 0.8825 1.0295 0.2992 0.040 Uiso 1 1 calc R
C8 C 0.6847(14) 0.9656(12) 0.2849(5) 0.035(3) Uani 1 1 d .
H8 H 0.6221 1.0342 0.2737 0.042 Uiso 1 1 calc R
C9 C 0.6496(16) 0.8451(12) 0.2903(6) 0.039(3) Uani 1 1 d .
H9 H 0.5595 0.8197 0.2829 0.046 Uiso 1 1 calc R
C10 C 0.7707(16) 0.7719(12) 0.3084(6) 0.040(3) Uani 1 1 d .
H10 H 0.7765 0.6880 0.3161 0.048 Uiso 1 1 calc R
C11 C 0.3054(12) 0.9581(10) 0.4355(5) 0.027(3) Uani 1 1 d .
H11A H 0.3438 1.0344 0.4356 0.032 Uiso 1 1 calc R
H11B H 0.3196 0.9064 0.4708 0.032 Uiso 1 1 calc R
H11C H 0.2023 0.9702 0.4284 0.032 Uiso 1 1 calc R
C12 C 0.3183(13) 0.9794(10) 0.3222(5) 0.029(3) Uani 1 1 d .
H12A H 0.3600 0.9514 0.2901 0.034 Uiso 1 1 calc R
H12B H 0.3375 1.0622 0.3198 0.034 Uiso 1 1 calc R
H12C H 0.2139 0.9722 0.3243 0.034 Uiso 1 1 calc R
C13 C 0.3110(12) 0.7515(10) 0.3906(5) 0.025(2) Uiso 1 1 d .
C14 C 0.2747(13) 0.6900(11) 0.4413(5) 0.031(3) Uani 1 1 d .
H14 H 0.2922 0.7214 0.4723 0.037 Uiso 1 1 calc R
C15 C 0.2136(13) 0.5838(11) 0.4476(6) 0.036(3) Uani 1 1 d .
H15 H 0.1914 0.5402 0.4826 0.043 Uiso 1 1 calc R
C16 C 0.185(2) 0.5412(14) 0.4004(8) 0.060(5) Uani 1 1 d .
H16 H 0.1429 0.4679 0.4041 0.072 Uiso 1 1 calc R
C17 C 0.2149(15) 0.6011(12) 0.3511(7) 0.044(4) Uani 1 1 d .
H17 H 0.1920 0.5713 0.3203 0.053 Uiso 1 1 calc R
C18 C 0.2787(14) 0.7054(11) 0.3447(5) 0.031(3) Uani 1 1 d .
H18 H 0.3015 0.7471 0.3094 0.037 Uiso 1 1 calc R
C19 C 0.9025(13) 1.2695(11) 0.3654(5) 0.029(3) Uiso 1 1 d .
C20 C 1.0161(12) 1.1773(11) 0.3532(6) 0.035(3) Uani 1 1 d .
H20A H 1.0145 1.1721 0.3149 0.042 Uiso 1 1 calc R
H20B H 0.9967 1.1007 0.3756 0.042 Uiso 1 1 calc R
H20C H 1.1111 1.1989 0.3613 0.042 Uiso 1 1 calc R
C21 C 0.9075(14) 1.2770(12) 0.4235(6) 0.035(3) Uani 1 1 d .
H21A H 0.8338 1.3369 0.4319 0.042 Uiso 1 1 calc R
H21B H 1.0029 1.2988 0.4309 0.042 Uiso 1 1 calc R
H21C H 0.8890 1.2002 0.4459 0.042 Uiso 1 1 calc R
C22 C 0.9329(15) 1.3867(11) 0.3293(6) 0.036(3) Uani 1 1 d .
H22A H 0.8600 1.4481 0.3368 0.043 Uiso 1 1 calc R
H22B H 0.9297 1.3794 0.2913 0.043 Uiso 1 1 calc R
H22C H 1.0287 1.4083 0.3364 0.043 Uiso 1 1 calc R
C23 C 0.5749(12) 1.3422(10) 0.3482(6) 0.029(3) Uani 1 1 d .
C24 C 0.5711(15) 1.3918(12) 0.3994(6) 0.037(3) Uani 1 1 d .
H24A H 0.5652 1.3274 0.4308 0.045 Uiso 1 1 calc R
H24B H 0.4866 1.4481 0.4000 0.045 Uiso 1 1 calc R
H24C H 0.6589 1.4322 0.4008 0.045 Uiso 1 1 calc R
C25 C 0.4312(13) 1.2851(12) 0.3450(7) 0.040(3) Uani 1 1 d .
H25A H 0.4325 1.2527 0.3118 0.048 Uiso 1 1 calc R
H25B H 0.3503 1.3450 0.3448 0.048 Uiso 1 1 calc R
H25C H 0.4201 1.2215 0.3764 0.048 Uiso 1 1 calc R
C26 C 0.5836(16) 1.4408(12) 0.2979(7) 0.045(4) Uani 1 1 d .
H26A H 0.5853 1.4064 0.2652 0.054 Uiso 1 1 calc R
H26B H 0.6717 1.4814 0.2984 0.054 Uiso 1 1 calc R
H26C H 0.4993 1.4974 0.2979 0.054 Uiso 1 1 calc R
Zr2 Zr 0.21678(12) 0.28104(10) 0.11398(5) 0.0250(3) Uani 1 1 d .
P4 P 0.2052(4) 0.5000(3) 0.09563(14) 0.0303(7) Uani 1 1 d .
P5 P 0.2363(3) 0.5861(3) 0.16501(14) 0.0262(7) Uani 1 1 d .
P6 P -0.0783(3) 0.2946(3) 0.11615(14) 0.0270(7) Uani 1 1 d .
C30 C 0.3231(16) 0.1350(13) 0.0568(7) 0.047(4) Uani 1 1 d .
H30 H 0.3563 0.0580 0.0744 0.056 Uiso 1 1 calc R
C31 C 0.4041(16) 0.2347(13) 0.0446(6) 0.043(4) Uani 1 1 d .
H31 H 0.5019 0.2379 0.0529 0.051 Uiso 1 1 calc R
C32 C 0.3142(15) 0.3279(13) 0.0178(6) 0.042(3) Uani 1 1 d .
H32 H 0.3412 0.4058 0.0043 0.050 Uiso 1 1 calc R
C33 C 0.1806(17) 0.2890(13) 0.0141(6) 0.045(4) Uani 1 1 d .
H33 H 0.0994 0.3349 -0.0021 0.054 Uiso 1 1 calc R
C34 C 0.1852(16) 0.1703(14) 0.0384(7) 0.046(4) Uani 1 1 d .
H34 H 0.1069 0.1214 0.0419 0.056 Uiso 1 1 calc R
C35 C 0.3993(16) 0.1831(13) 0.1810(6) 0.044(4) Uani 1 1 d .
H35 H 0.4950 0.1671 0.1680 0.053 Uiso 1 1 calc R
C36 C 0.3456(15) 0.2848(12) 0.1994(5) 0.036(3) Uani 1 1 d .
H36 H 0.3988 0.3503 0.2015 0.043 Uiso 1 1 calc R
C37 C 0.2010(16) 0.2740(11) 0.2141(5) 0.036(3) Uani 1 1 d .
H37 H 0.1376 0.3312 0.2276 0.043 Uiso 1 1 calc R
C38 C 0.1639(16) 0.1613(12) 0.2054(6) 0.040(3) Uani 1 1 d .
H38 H 0.0727 0.1291 0.2122 0.048 Uiso 1 1 calc R
C39 C 0.2875(19) 0.1094(12) 0.1853(6) 0.051(4) Uani 1 1 d .
H39 H 0.2953 0.0337 0.1756 0.061 Uiso 1 1 calc R
C40 C -0.1680(12) 0.1679(11) 0.1042(5) 0.030(3) Uani 1 1 d .
C41 C -0.2040(14) 0.0787(12) 0.1457(6) 0.038(3) Uani 1 1 d .
H41 H -0.1872 0.0817 0.1823 0.045 Uiso 1 1 calc R
C42 C -0.2671(14) -0.0174(12) 0.1319(7) 0.044(4) Uani 1 1 d .
H42 H -0.2921 -0.0797 0.1603 0.052 Uiso 1 1 calc R
C43 C -0.2948(16) -0.0272(13) 0.0800(7) 0.047(4) Uani 1 1 d .
H43 H -0.3395 -0.0930 0.0726 0.056 Uiso 1 1 calc R
C44 C -0.2559(16) 0.0605(13) 0.0402(6) 0.043(4) Uani 1 1 d .
H44 H -0.2699 0.0555 0.0036 0.052 Uiso 1 1 calc R
C45 C -0.1964(14) 0.1571(13) 0.0513(6) 0.039(3) Uani 1 1 d .
H45 H -0.1735 0.2189 0.0222 0.047 Uiso 1 1 calc R
C46 C -0.1645(13) 0.4149(11) 0.0671(6) 0.033(3) Uani 1 1 d .
H46A H -0.1249 0.4109 0.0307 0.039 Uiso 1 1 calc R
H46B H -0.1460 0.4909 0.0761 0.039 Uiso 1 1 calc R
H46C H -0.2687 0.4072 0.0683 0.039 Uiso 1 1 calc R
C47 C -0.1683(15) 0.3227(12) 0.1783(6) 0.036(3) Uani 1 1 d .
H47A H -0.1282 0.3901 0.1891 0.043 Uiso 1 1 calc R
H47B H -0.1535 0.2528 0.2069 0.043 Uiso 1 1 calc R
H47C H -0.2717 0.3405 0.1727 0.043 Uiso 1 1 calc R
C48 C 0.4107(13) 0.6640(12) 0.1422(7) 0.041(4) Uani 1 1 d .
C49 C 0.4550(15) 0.7269(12) 0.1856(7) 0.041(3) Uani 1 1 d .
H49A H 0.4636 0.6707 0.2199 0.050 Uiso 1 1 calc R
H49B H 0.3819 0.7907 0.1899 0.050 Uiso 1 1 calc R
H49C H 0.5480 0.7600 0.1751 0.050 Uiso 1 1 calc R
C50 C 0.3955(19) 0.7470(15) 0.0883(7) 0.057(4) Uiso 1 1 d .
H50A H 0.3670 0.7036 0.0613 0.068 Uiso 1 1 calc R
H50B H 0.4879 0.7804 0.0769 0.068 Uiso 1 1 calc R
H50C H 0.3217 0.8108 0.0919 0.068 Uiso 1 1 calc R
C51 C 0.5275(14) 0.5640(13) 0.1385(8) 0.049(4) Uani 1 1 d .
H51A H 0.5348 0.5111 0.1738 0.059 Uiso 1 1 calc R
H51B H 0.6203 0.5975 0.1280 0.059 Uiso 1 1 calc R
H51C H 0.5020 0.5195 0.1114 0.059 Uiso 1 1 calc R
C52 C 0.0782(14) 0.7039(11) 0.1592(6) 0.035(3) Uani 1 1 d .
C53 C 0.0927(17) 0.7887(13) 0.1975(8) 0.052(4) Uani 1 1 d .
H53A H 0.1167 0.7437 0.2334 0.063 Uiso 1 1 calc R
H53B H 0.0014 0.8362 0.2001 0.063 Uiso 1 1 calc R
H53C H 0.1695 0.8408 0.1838 0.063 Uiso 1 1 calc R
C54 C -0.0511(17) 0.6330(17) 0.1823(10) 0.079(7) Uani 1 1 d .
H54A H -0.0305 0.5894 0.2187 0.095 Uiso 1 1 calc R
H54B H -0.0680 0.5773 0.1589 0.095 Uiso 1 1 calc R
H54C H -0.1372 0.6872 0.1838 0.095 Uiso 1 1 calc R
C55 C 0.040(2) 0.770(2) 0.1043(7) 0.083(7) Uani 1 1 d .
H55A H 0.0297 0.7143 0.0803 0.099 Uiso 1 1 calc R
H55B H 0.1163 0.8221 0.0896 0.099 Uiso 1 1 calc R
H55C H -0.0513 0.8179 0.1068 0.099 Uiso 1 1 calc R

loop_
_atom_site_aniso_label
_atom_site_aniso_U_11
_atom_site_aniso_U_22
_atom_site_aniso_U_33
_atom_site_aniso_U_23
_atom_site_aniso_U_13
_atom_site_aniso_U_12
Zr1 0.0142(5) 0.0184(5) 0.0298(7) -0.0059(5) -0.0020(4) -0.0005(4)
P1 0.0199(14) 0.0172(14) 0.0307(17) -0.0043(12) -0.0021(12) -0.0023(11)
P2 0.0214(14) 0.0208(14) 0.0330(18) -0.0069(13) -0.0028(13) -0.0029(11)
P3 0.0118(12) 0.0209(14) 0.0317(17) -0.0055(12) -0.0034(11) -0.0027(11)
C1 0.023(6) 0.024(6) 0.037(7) 0.001(5) -0.007(5) 0.007(5)
C2 0.034(7) 0.018(6) 0.051(9) 0.004(6) -0.008(6) 0.005(5)
C3 0.025(6) 0.034(7) 0.055(9) 0.010(6) -0.016(6) -0.008(5)
C4 0.032(7) 0.041(8) 0.030(7) 0.006(6) -0.007(6) 0.010(6)
C5 0.029(6) 0.028(6) 0.039(8) 0.001(6) -0.018(6) 0.001(5)
C6 0.030(7) 0.049(9) 0.045(9) -0.021(7) 0.005(6) 0.008(6)
C7 0.035(7) 0.036(7) 0.032(7) -0.011(6) 0.007(6) -0.008(6)
C8 0.036(7) 0.038(7) 0.029(7) -0.006(6) 0.006(6) -0.004(6)
C9 0.044(8) 0.039(8) 0.039(8) -0.021(6) 0.007(6) -0.009(6)
C10 0.049(8) 0.028(7) 0.047(9) -0.021(6) 0.010(7) 0.002(6)
C11 0.022(6) 0.024(6) 0.035(7) -0.010(5) 0.001(5) 0.002(5)
C12 0.023(6) 0.023(6) 0.039(7) -0.002(5) -0.015(5) 0.007(5)
C14 0.025(6) 0.031(7) 0.035(7) -0.002(5) -0.003(5) -0.005(5)
C15 0.021(6) 0.026(6) 0.055(9) 0.002(6) 0.002(6) -0.001(5)
C16 0.067(11) 0.031(8) 0.086(14) -0.009(9) -0.031(10) -0.011(8)
C17 0.032(7) 0.023(7) 0.080(12) -0.013(7) -0.016(7) -0.005(5)
C18 0.034(7) 0.027(6) 0.032(7) -0.005(5) -0.005(5) 0.003(5)
C20 0.012(5) 0.031(7) 0.064(10) -0.012(6) -0.005(6) -0.005(5)
C21 0.034(7) 0.030(7) 0.046(8) -0.017(6) -0.014(6) 0.004(5)
C22 0.040(7) 0.023(6) 0.045(8) -0.002(6) -0.001(6) -0.019(5)
C23 0.017(5) 0.018(6) 0.051(8) -0.006(5) -0.001(5) -0.003(4)
C24 0.035(7) 0.032(7) 0.045(8) -0.012(6) -0.001(6) 0.001(6)
C25 0.023(6) 0.030(7) 0.068(10) -0.009(7) -0.009(6) -0.003(5)
C26 0.038(8) 0.027(7) 0.069(11) 0.000(7) -0.014(7) 0.000(6)
Zr2 0.0261(6) 0.0203(6) 0.0295(7) -0.0074(5) -0.0042(5) 0.0013(4)
P4 0.0356(18) 0.0215(15) 0.0360(19) -0.0104(14) -0.0020(14) -0.0024(13)
P5 0.0274(16) 0.0198(15) 0.0327(18) -0.0081(13) -0.0008(13) -0.0020(12)
P6 0.0252(15) 0.0250(16) 0.0314(18) -0.0073(13) -0.0031(13) -0.0005(12)
C30 0.049(9) 0.036(8) 0.060(10) -0.027(7) -0.015(7) 0.015(7)
C31 0.041(8) 0.051(9) 0.041(9) -0.026(7) -0.007(6) 0.014(7)
C32 0.040(8) 0.041(8) 0.044(9) -0.011(7) 0.012(6) 0.004(6)
C33 0.056(9) 0.048(9) 0.034(8) -0.021(7) -0.009(7) 0.023(7)
C34 0.038(8) 0.054(9) 0.061(10) -0.044(8) 0.006(7) -0.013(7)
C35 0.035(7) 0.045(8) 0.051(10) -0.010(7) -0.012(7) 0.009(6)
C36 0.045(8) 0.037(7) 0.029(7) -0.007(6) -0.012(6) -0.011(6)
C37 0.056(9) 0.024(6) 0.025(7) -0.001(5) -0.003(6) 0.003(6)
C38 0.046(8) 0.033(7) 0.037(8) 0.004(6) -0.010(6) 0.001(6)
C39 0.084(12) 0.020(7) 0.047(10) 0.001(6) -0.027(9) 0.005(7)
C40 0.020(6) 0.035(7) 0.040(8) -0.015(6) -0.009(5) 0.001(5)
C41 0.028(7) 0.031(7) 0.054(9) -0.009(6) -0.016(6) 0.004(5)
C42 0.026(7) 0.029(7) 0.074(11) 0.004(7) -0.009(7) -0.019(6)
C43 0.041(8) 0.039(8) 0.069(11) -0.030(8) -0.021(8) 0.002(6)
C44 0.047(8) 0.041(8) 0.047(9) -0.021(7) -0.021(7) 0.011(7)
C45 0.031(7) 0.040(8) 0.046(9) -0.010(6) -0.017(6) 0.015(6)
C46 0.026(6) 0.025(6) 0.048(8) -0.011(6) -0.002(6) 0.008(5)
C47 0.042(8) 0.031(7) 0.037(8) -0.013(6) 0.001(6) 0.000(6)
C48 0.017(6) 0.039(8) 0.073(11) -0.022(7) 0.004(6) -0.019(5)
C49 0.032(7) 0.029(7) 0.068(10) -0.017(7) -0.001(7) -0.014(6)
C51 0.022(6) 0.048(9) 0.088(13) -0.035(9) 0.000(7) -0.004(6)
C52 0.035(7) 0.030(7) 0.044(8) -0.018(6) 0.000(6) 0.002(5)
C53 0.043(8) 0.039(8) 0.082(13) -0.029(8) -0.019(8) 0.010(7)
C54 0.034(8) 0.065(12) 0.15(2) -0.060(13) 0.032(11) -0.002(8)
C55 0.065(12) 0.119(18) 0.046(11) 0.005(11) -0.003(9) 0.056(12)

loop_
_atom_type_symbol
_atom_type_description
_atom_type_scat_dispersion_real
_atom_type_scat_dispersion_imag
_atom_type_scat_source
C C 0.0033 0.0016 'International Tables Vol C Tables 4.2.6.8 and 6.1.1.4'
H H 0.0000 0.0000 'International Tables Vol C Tables 4.2.6.8 and 6.1.1.4'
P P 0.1023 0.0942 'International Tables Vol C Tables 4.2.6.8 and 6.1.1.4'
Zr Zr -2.9673 0.5597 'International Tables Vol C Tables 4.2.6.8 and 6.1.1.4'

loop_
_geom_angle_atom_site_label_1
_geom_angle_atom_site_label_2
_geom_angle_atom_site_label_3
_geom_angle
P1 Zr1 C10 141.7(4)
P1 Zr1 C6 115.4(4)
C10 Zr1 C6 33.0(5)
P1 Zr1 C7 87.7(3)
C10 Zr1 C7 54.5(5)
C6 Zr1 C7 32.8(5)
P1 Zr1 C8 91.1(3)
C10 Zr1 C8 54.6(5)
C6 Zr1 C8 54.5(5)
C7 Zr1 C8 32.7(4)
P1 Zr1 C9 122.6(3)
C10 Zr1 C9 32.3(5)
C6 Zr1 C9 54.2(5)
C7 Zr1 C9 54.4(4)
C8 Zr1 C9 33.3(4)
P1 Zr1 C5 77.9(3)
C10 Zr1 C5 126.0(5)
C6 Zr1 C5 111.4(5)
C7 Zr1 C5 124.7(4)
C8 Zr1 C5 156.3(4)
C9 Zr1 C5 157.7(4)
P1 Zr1 C1 103.8(3)
C10 Zr1 C1 94.2(5)
C6 Zr1 C1 83.6(5)
C7 Zr1 C1 107.5(4)
C8 Zr1 C1 137.7(4)
C9 Zr1 C1 126.3(4)
C5 Zr1 C1 31.9(4)
P1 Zr1 C2 131.3(3)
C10 Zr1 C2 79.4(5)
C6 Zr1 C2 86.7(5)
C7 Zr1 C2 119.0(5)
C8 Zr1 C2 133.9(5)
C9 Zr1 C2 105.8(5)
C5 Zr1 C2 53.4(4)
C1 Zr1 C2 32.6(4)
P1 Zr1 C4 86.3(3)
C10 Zr1 C4 130.6(5)
C6 Zr1 C4 135.8(5)
C7 Zr1 C4 157.2(4)
C8 Zr1 C4 169.1(4)
C9 Zr1 C4 144.5(5)
C5 Zr1 C4 32.5(4)
C1 Zr1 C4 53.1(4)
C2 Zr1 C4 52.8(5)
P1 Zr1 C3 117.6(4)
C10 Zr1 C3 100.3(5)
C6 Zr1 C3 117.2(5)
C7 Zr1 C3 150.0(5)
C8 Zr1 C3 147.5(5)
C9 Zr1 C3 114.5(5)
C5 Zr1 C3 53.4(4)
C1 Zr1 C3 53.5(4)
C2 Zr1 C3 32.1(4)
C4 Zr1 C3 31.7(5)
P1 Zr1 P3 88.49(10)
C10 Zr1 P3 103.7(4)
C6 Zr1 P3 131.9(3)
C7 Zr1 P3 118.4(3)
C8 Zr1 P3 86.0(3)
C9 Zr1 P3 77.7(3)
C5 Zr1 P3 114.3(3)
C1 Zr1 P3 132.9(3)
C2 Zr1 P3 108.8(3)
C4 Zr1 P3 83.4(3)
C3 Zr1 P3 80.4(3)
P2 P1 Zr1 115.53(16)
C23 P2 C19 108.3(5)
C23 P2 P1 104.1(4)
C19 P2 P1 100.5(4)
C11 P3 C13 101.5(6)
C11 P3 C12 100.8(6)
C13 P3 C12 102.5(6)
C11 P3 Zr1 115.7(4)
C13 P3 Zr1 118.0(4)
C12 P3 Zr1 115.8(4)
C5 C1 C2 108.2(11)
C5 C1 Zr1 74.1(7)
C2 C1 Zr1 74.0(7)
C5 C1 H1 125.9
C2 C1 H1 125.9
Zr1 C1 H1 117.9
C3 C2 C1 107.8(12)
C3 C2 Zr1 74.5(7)
C1 C2 Zr1 73.4(7)
C3 C2 H2 126.1
C1 C2 H2 126.1
Zr1 C2 H2 118.0
C4 C3 C2 107.8(12)
C4 C3 Zr1 73.7(8)
C2 C3 Zr1 73.3(8)
C4 C3 H3 126.1
C2 C3 H3 126.1
Zr1 C3 H3 118.8
C3 C4 C5 108.7(12)
C3 C4 Zr1 74.6(8)
C5 C4 Zr1 73.2(8)
C3 C4 H4 125.6
C5 C4 H4 125.6
Zr1 C4 H4 118.4
C1 C5 C4 107.6(12)
C1 C5 Zr1 74.1(7)
C4 C5 Zr1 74.2(7)
C1 C5 H5 126.2
C4 C5 H5 126.2
Zr1 C5 H5 117.5
C7 C6 C10 107.7(12)
C7 C6 Zr1 73.6(7)
C10 C6 Zr1 73.1(8)
C7 C6 H6 126.2
C10 C6 H6 126.2
Zr1 C6 H6 119.0
C6 C7 C8 108.6(12)
C6 C7 Zr1 73.6(8)
C8 C7 Zr1 74.0(7)
C6 C7 H7 125.7
C8 C7 H7 125.7
Zr1 C7 H7 118.6
C7 C8 C9 107.0(12)
C7 C8 Zr1 73.3(8)
C9 C8 Zr1 73.4(8)
C7 C8 H8 126.5
C9 C8 H8 126.5
Zr1 C8 H8 118.8
C10 C9 C8 108.2(12)
C10 C9 Zr1 72.9(8)
C8 C9 Zr1 73.3(8)
C10 C9 H9 125.9
C8 C9 H9 125.9
Zr1 C9 H9 119.7
C9 C10 C6 108.6(12)
C9 C10 Zr1 74.7(7)
C6 C10 Zr1 73.9(8)
C9 C10 H10 125.7
C6 C10 H10 125.7
Zr1 C10 H10 117.6
P3 C11 H11A 109.5
P3 C11 H11B 109.5
H11A C11 H11B 109.5
P3 C11 H11C 109.5
H11A C11 H11C 109.5
H11B C11 H11C 109.5
P3 C12 H12A 109.5
P3 C12 H12B 109.5
H12A C12 H12B 109.5
P3 C12 H12C 109.5
H12A C12 H12C 109.5
H12B C12 H12C 109.5
C14 C13 C18 118.6(11)
C14 C13 P3 120.4(9)
C18 C13 P3 121.0(9)
C15 C14 C13 120.9(13)
C15 C14 H14 119.5
C13 C14 H14 119.5
C14 C15 C16 118.1(14)
C14 C15 H15 121.0
C16 C15 H15 121.0
C17 C16 C15 121.8(14)
C17 C16 H16 119.1
C15 C16 H16 119.1
C16 C17 C18 120.2(15)
C16 C17 H17 119.9
C18 C17 H17 119.9
C17 C18 C13 120.2(13)
C17 C18 H18 119.9
C13 C18 H18 119.9
C21 C19 C20 108.7(11)
C21 C19 C22 111.0(11)
C20 C19 C22 108.4(11)
C21 C19 P2 117.1(9)
C20 C19 P2 104.5(8)
C22 C19 P2 106.6(9)
C19 C20 H20A 109.5
C19 C20 H20B 109.5
H20A C20 H20B 109.5
C19 C20 H20C 109.5
H20A C20 H20C 109.5
H20B C20 H20C 109.5
C19 C21 H21A 109.5
C19 C21 H21B 109.5
H21A C21 H21B 109.5
C19 C21 H21C 109.5
H21A C21 H21C 109.5
H21B C21 H21C 109.5
C19 C22 H22A 109.5
C19 C22 H22B 109.5
H22A C22 H22B 109.5
C19 C22 H22C 109.5
H22A C22 H22C 109.5
H22B C22 H22C 109.5
C24 C23 C26 111.1(11)
C24 C23 C25 108.8(11)
C26 C23 C25 106.2(11)
C24 C23 P2 116.2(9)
C26 C23 P2 108.2(9)
C25 C23 P2 105.8(8)
C23 C24 H24A 109.5
C23 C24 H24B 109.5
H24A C24 H24B 109.5
C23 C24 H24C 109.5
H24A C24 H24C 109.5
H24B C24 H24C 109.5
C23 C25 H25A 109.5
C23 C25 H25B 109.5
H25A C25 H25B 109.5
C23 C25 H25C 109.5
H25A C25 H25C 109.5
H25B C25 H25C 109.5
C23 C26 H26A 109.5
C23 C26 H26B 109.5
H26A C26 H26B 109.5
C23 C26 H26C 109.5
H26A C26 H26C 109.5
H26B C26 H26C 109.5
C39 Zr2 P4 140.6(4)
C39 Zr2 C38 32.0(5)
P4 Zr2 C38 122.9(3)
C39 Zr2 C35 32.3(5)
P4 Zr2 C35 114.7(4)
C38 Zr2 C35 53.9(5)
C39 Zr2 C31 96.1(6)
P4 Zr2 C31 101.2(4)
C38 Zr2 C31 127.9(5)
C35 Zr2 C31 84.7(5)
C39 Zr2 C37 53.5(5)
P4 Zr2 C37 91.5(3)
C38 Zr2 C37 33.3(4)
C35 Zr2 C37 53.4(5)
C31 Zr2 C37 137.5(5)
C39 Zr2 C32 128.0(5)
P4 Zr2 C32 77.6(3)
C38 Zr2 C32 158.5(5)
C35 Zr2 C32 114.4(5)
C31 Zr2 C32 32.2(5)
C37 Zr2 C32 158.5(5)
C39 Zr2 C36 53.2(5)
P4 Zr2 C36 87.8(3)
C38 Zr2 C36 54.1(5)
C35 Zr2 C36 32.2(5)
C31 Zr2 C36 107.5(5)
C37 Zr2 C36 32.0(5)
C32 Zr2 C36 127.8(5)
C39 Zr2 C34 98.2(5)
P4 Zr2 C34 120.4(4)
C38 Zr2 C34 112.6(5)
C35 Zr2 C34 114.3(5)
C31 Zr2 C34 53.0(5)
C37 Zr2 C34 145.9(5)
C32 Zr2 C34 52.4(5)
C36 Zr2 C34 146.5(5)
C39 Zr2 C30 79.3(5)
P4 Zr2 C30 130.3(4)
C38 Zr2 C30 105.8(5)
C35 Zr2 C30 85.0(5)
C31 Zr2 C30 32.4(5)
C37 Zr2 C30 132.5(5)
C32 Zr2 C30 53.0(5)
C36 Zr2 C30 116.4(5)
C34 Zr2 C30 31.8(5)
C39 Zr2 C33 129.4(5)
P4 Zr2 C33 88.6(4)
C38 Zr2 C33 141.9(5)
C35 Zr2 C33 135.8(5)
C31 Zr2 C33 53.0(5)
C37 Zr2 C33 169.0(5)
C32 Zr2 C33 31.4(5)
C36 Zr2 C33 158.9(5)
C34 Zr2 C33 31.8(5)
C30 Zr2 C33 52.9(5)
C39 Zr2 P6 105.2(4)
P4 Zr2 P6 88.58(11)
C38 Zr2 P6 79.0(3)
C35 Zr2 P6 132.9(4)
C31 Zr2 P6 132.5(3)
C37 Zr2 P6 87.7(3)
C32 Zr2 P6 110.2(3)
C36 Zr2 P6 119.4(3)
C34 Zr2 P6 81.9(3)
C30 Zr2 P6 111.3(4)
C33 Zr2 P6 81.3(4)
P5 P4 Zr2 116.87(17)
C52 P5 C48 108.1(6)
C52 P5 P4 102.1(4)
C48 P5 P4 101.4(5)
C47 P6 C40 102.0(6)
C47 P6 C46 100.4(6)
C40 P6 C46 101.4(6)
C47 P6 Zr2 116.1(5)
C40 P6 Zr2 118.5(4)
C46 P6 Zr2 115.7(4)
C34 C30 C31 107.1(14)
C34 C30 Zr2 74.0(8)
C31 C30 Zr2 72.8(8)
C34 C30 H30 126.4
C31 C30 H30 126.4
Zr2 C30 H30 118.8
C32 C31 C30 107.2(13)
C32 C31 Zr2 74.4(8)
C30 C31 Zr2 74.8(9)
C32 C31 H31 126.4
C30 C31 H31 126.4
Zr2 C31 H31 116.6
C33 C32 C31 109.0(14)
C33 C32 Zr2 75.1(9)
C31 C32 Zr2 73.4(9)
C33 C32 H32 125.5
C31 C32 H32 125.5
Zr2 C32 H32 117.9
C32 C33 C34 107.7(13)
C32 C33 Zr2 73.5(9)
C34 C33 Zr2 73.8(8)
C32 C33 H33 126.1
C34 C33 H33 126.1
Zr2 C33 H33 118.5
C30 C34 C33 108.9(14)
C30 C34 Zr2 74.2(8)
C33 C34 Zr2 74.4(8)
C30 C34 H34 125.6
C33 C34 H34 125.6
Zr2 C34 H34 117.7
C39 C35 C36 107.4(13)
C39 C35 Zr2 72.8(8)
C36 C35 Zr2 74.9(8)
C39 C35 H35 126.3
C36 C35 H35 126.3
Zr2 C35 H35 118.0
C37 C36 C35 108.2(12)
C37 C36 Zr2 73.2(7)
C35 C36 Zr2 73.0(8)
C37 C36 H36 125.9
C35 C36 H36 125.9
Zr2 C36 H36 119.7
C36 C37 C38 108.0(12)
C36 C37 Zr2 74.8(8)
C38 C37 Zr2 73.0(8)
C36 C37 H37 126.0
C38 C37 H37 126.0
Zr2 C37 H37 118.2
C39 C38 C37 105.9(13)
C39 C38 Zr2 73.1(9)
C37 C38 Zr2 73.7(8)
C39 C38 H38 127.1
C37 C38 H38 127.1
Zr2 C38 H38 118.3
C38 C39 C35 110.5(13)
C38 C39 Zr2 74.8(8)
C35 C39 Zr2 74.8(8)
C38 C39 H39 124.8
C35 C39 H39 124.8
Zr2 C39 H39 117.3
C41 C40 C45 118.0(12)
C41 C40 P6 121.7(10)
C45 C40 P6 120.2(11)
C40 C41 C42 117.1(14)
C40 C41 H41 121.4
C42 C41 H41 121.4
C43 C42 C41 124.5(14)
C43 C42 H42 117.7
C41 C42 H42 117.7
C44 C43 C42 116.9(13)
C44 C43 H43 121.5
C42 C43 H43 121.5
C43 C44 C45 121.1(14)
C43 C44 H44 119.4
C45 C44 H44 119.4
C44 C45 C40 122.3(14)
C44 C45 H45 118.9
C40 C45 H45 118.9
P6 C46 H46A 109.5
P6 C46 H46B 109.5
H46A C46 H46B 109.5
P6 C46 H46C 109.5
H46A C46 H46C 109.5
H46B C46 H46C 109.5
P6 C47 H47A 109.5
P6 C47 H47B 109.5
H47A C47 H47B 109.5
P6 C47 H47C 109.5
H47A C47 H47C 109.5
H47B C47 H47C 109.5
C50 C48 C49 111.6(12)
C50 C48 C51 111.0(14)
C49 C48 C51 106.7(12)
C50 C48 P5 111.9(10)
C49 C48 P5 110.1(10)
C51 C48 P5 105.2(9)
C48 C49 H49A 109.5
C48 C49 H49B 109.5
H49A C49 H49B 109.5
C48 C49 H49C 109.5
H49A C49 H49C 109.5
H49B C49 H49C 109.5
C48 C50 H50A 109.5
C48 C50 H50B 109.5
H50A C50 H50B 109.5
C48 C50 H50C 109.5
H50A C50 H50C 109.5
H50B C50 H50C 109.5
C48 C51 H51A 109.5
C48 C51 H51B 109.5
H51A C51 H51B 109.5
C48 C51 H51C 109.5
H51A C51 H51C 109.5
H51B C51 H51C 109.5
C55 C52 C53 110.6(14)
C55 C52 C54 107.2(16)
C53 C52 C54 105.1(13)
C55 C52 P5 118.4(10)
C53 C52 P5 111.1(10)
C54 C52 P5 103.2(10)
C52 C53 H53A 109.5
C52 C53 H53B 109.5
H53A C53 H53B 109.5
C52 C53 H53C 109.5
H53A C53 H53C 109.5
H53B C53 H53C 109.5
C52 C54 H54A 109.5
C52 C54 H54B 109.5
H54A C54 H54B 109.5
C52 C54 H54C 109.5
H54A C54 H54C 109.5
H54B C54 H54C 109.5
C52 C55 H55A 109.5
C52 C55 H55B 109.5
H55A C55 H55B 109.5
C52 C55 H55C 109.5
H55A C55 H55C 109.5
H55B C55 H55C 109.5

loop_
_geom_bond_atom_site_label_1
_geom_bond_atom_site_label_2
_geom_bond_distance
Zr1 P1 2.488(3)
Zr1 C10 2.491(13)
Zr1 C6 2.502(13)
Zr1 C7 2.503(13)
Zr1 C8 2.512(13)
Zr1 C9 2.514(14)
Zr1 C5 2.524(12)
Zr1 C1 2.524(11)
Zr1 C2 2.532(12)
Zr1 C4 2.536(13)
Zr1 C3 2.548(13)
Zr1 P3 2.734(3)
P1 P2 2.200(5)
P2 C23 1.909(12)
P2 C19 1.949(13)
P3 C11 1.822(12)
P3 C13 1.836(12)
P3 C12 1.836(12)
C1 C5 1.386(18)
C1 C2 1.419(18)
C1 H1 0.9500
C2 C3 1.405(19)
C2 H2 0.9500
C3 C4 1.39(2)
C3 H3 0.9500
C4 C5 1.418(18)
C4 H4 0.9500
C5 H5 0.9500
C6 C7 1.413(19)
C6 C10 1.42(2)
C6 H6 0.9500
C7 C8 1.413(19)
C7 H7 0.9500
C8 C9 1.438(19)
C8 H8 0.9500
C9 C10 1.39(2)
C9 H9 0.9500
C10 H10 0.9500
C11 H11A 0.9800
C11 H11B 0.9800
C11 H11C 0.9800
C12 H12A 0.9800
C12 H12B 0.9800
C12 H12C 0.9800
C13 C14 1.380(18)
C13 C18 1.418(17)
C14 C15 1.375(17)
C14 H14 0.9500
C15 C16 1.42(2)
C15 H15 0.9500
C16 C17 1.33(2)
C16 H16 0.9500
C17 C18 1.367(18)
C17 H17 0.9500
C18 H18 0.9500
C19 C21 1.486(18)
C19 C20 1.503(17)
C19 C22 1.521(17)
C20 H20A 0.9800
C20 H20B 0.9800
C20 H20C 0.9800
C21 H21A 0.9800
C21 H21B 0.9800
C21 H21C 0.9800
C22 H22A 0.9800
C22 H22B 0.9800
C22 H22C 0.9800
C23 C24 1.511(19)
C23 C26 1.538(19)
C23 C25 1.553(16)
C24 H24A 0.9800
C24 H24B 0.9800
C24 H24C 0.9800
C25 H25A 0.9800
C25 H25B 0.9800
C25 H25C 0.9800
C26 H26A 0.9800
C26 H26B 0.9800
C26 H26C 0.9800
Zr2 C39 2.478(14)
Zr2 P4 2.482(3)
Zr2 C38 2.500(14)
Zr2 C35 2.504(14)
Zr2 C31 2.509(14)
Zr2 C37 2.508(13)
Zr2 C32 2.521(14)
Zr2 C36 2.528(12)
Zr2 C34 2.533(13)
Zr2 C30 2.536(14)
Zr2 C33 2.541(14)
Zr2 P6 2.738(3)
P4 P5 2.215(5)
P5 C52 1.913(13)
P5 C48 1.931(12)
P6 C47 1.813(13)
P6 C40 1.827(13)
P6 C46 1.835(13)
C30 C34 1.39(2)
C30 C31 1.41(2)
C30 H30 0.9500
C31 C32 1.40(2)
C31 H31 0.9500
C32 C33 1.37(2)
C32 H32 0.9500
C33 C34 1.39(2)
C33 H33 0.9500
C34 H34 0.9500
C35 C39 1.39(2)
C35 C36 1.39(2)
C35 H35 0.9500
C36 C37 1.39(2)
C36 H36 0.9500
C37 C38 1.436(19)
C37 H37 0.9500
C38 C39 1.37(2)
C38 H38 0.9500
C39 H39 0.9500
C40 C41 1.37(2)
C40 C45 1.404(19)
C41 C42 1.408(18)
C41 H41 0.9500
C42 C43 1.37(2)
C42 H42 0.9500
C43 C44 1.34(2)
C43 H43 0.9500
C44 C45 1.37(2)
C44 H44 0.9500
C45 H45 0.9500
C46 H46A 0.9800
C46 H46B 0.9800
C46 H46C 0.9800
C47 H47A 0.9800
C47 H47B 0.9800
C47 H47C 0.9800
C48 C50 1.51(2)
C48 C49 1.519(19)
C48 C51 1.534(19)
C49 H49A 0.9800
C49 H49B 0.9800
C49 H49C 0.9800
C50 H50A 0.9800
C50 H50B 0.9800
C50 H50C 0.9800
C51 H51A 0.9800
C51 H51B 0.9800
C51 H51C 0.9800
C52 C55 1.49(2)
C52 C53 1.521(19)
C52 C54 1.54(2)
C53 H53A 0.9800
C53 H53B 0.9800
C53 H53C 0.9800
C54 H54A 0.9800
C54 H54B 0.9800
C54 H54C 0.9800
C55 H55A 0.9800
C55 H55B 0.9800
C55 H55C 0.9800
